data_2239709
loop_
_publ_author_name
'Zatovsky, Igor V.'

_publ_section_title
;
 Rietveld refinement of the langbeinite-type mixed-metal phosphate
 K~2~Ni~0.5~Zr~1.5~(PO~4~)~3~
;
_journal_coeditor_code WM5021
_journal_issue 7
_journal_name_full 'Acta Crystallographica Section E'
_journal_page_first i41
_journal_paper_doi 10.1107/S1600536814013658
_journal_volume 70
_journal_year 2014
_chemical_formula_iupac 'K2 Ni0.5 Zr1.5 (P O4)3'
_chemical_formula_moiety 'Ni0.5 O12 P3 Zr1.5, 2(K)'
_chemical_formula_sum 'K2 Ni0.5 O12 P3 Zr1.5'
_chemical_formula_weight 529.285
_chemical_name_systematic
;
Dipotassium [nickel(II) zirconium(IV)] tris(orthophosphate)
;
_space_group_IT_number 198
_symmetry_cell_setting cubic
_symmetry_space_group_name_Hall 'P 2ac 2ab 3'
_symmetry_space_group_name_H-M 'P 21 3'
_cell_angle_alpha 90
_cell_angle_beta 90
_cell_angle_gamma 90
_cell_formula_units_Z 4
_cell_length_a 10.15724(13)
_cell_length_b 10.15724(13)
_cell_length_c 10.15724(13)
_cell_measurement_temperature 293(2)
_cell_volume 1047.92(2)
_computing_cell_refinement '<i>DICVOL-2004</i> (Boultif & Lou\"er, 2004)'
_computing_data_collection '<i>PCXRD</i> (Shimadzu, 2006)'
_computing_data_reduction '<i>FULLPROF</i> (Rodriguez-Carvajal, 2006)'
_computing_molecular_graphics '<i>DIAMOND</i> (Brandenburg, 1999)'
_computing_publication_material
;
<i>PLATON</i> (Spek, 2009) and <i>enCIFer</i> (Allen <i>et al.</i>,
2004)
;
_computing_structure_refinement '<i>FULLPROF</i> (Rodriguez-Carvajal, 2006)'
_computing_structure_solution '<i>FULLPROF</i> (Rodriguez-Carvajal, 2006)'
_diffrn_ambient_temperature 293(2)
_diffrn_measurement_device_type 'Shimadzu LabX XRD-6000'
_diffrn_radiation_monochromator graphite
_diffrn_radiation_type 'Cu K\a'
_diffrn_radiation_wavelength 1.541874
_exptl_absorpt_coefficient_mu 25.543
_exptl_crystal_density_diffrn 3.355
_exptl_crystal_density_method 'not measured'
_pd_char_colour yellow
_pd_char_particle_morphology isometric
_pd_meas_2theta_range_inc 0.020006
_pd_meas_2theta_range_max 105.00000
_pd_meas_2theta_range_min 11.00000
_pd_meas_number_of_points 4701
_pd_meas_scan_method step
_pd_prep_pressure 101.3
_pd_prep_temperature 293(2)
_pd_proc_2theta_range_inc 0.020006
_pd_proc_2theta_range_max 104.9105
_pd_proc_2theta_range_min 10.9104
_pd_proc_ls_background_function
;
Linear Interpolation between a set background points with refinable heights
;
_pd_proc_ls_pref_orient_corr
;
March-Dollase Numeric Multiaxial Function
;
_pd_proc_ls_profile_function
;
Thompson-Cox-Hastings pseudo-Voigt * Axial divergence asymmetry
;
_pd_proc_ls_prof_R_factor 0.100
_pd_proc_ls_prof_wR_expected 0.034
_pd_proc_ls_prof_wR_factor 0.134
_pd_proc_wavelength 1.540598
_pd_spec_mounting 'glass container'
_pd_spec_mount_mode reflection
_pd_spec_shape flat_sheet
_pd_spec_size_axial 25
_pd_spec_size_equat 25
_pd_spec_size_thick 1
_refine_ls_extinction_coef 0
_refine_ls_extinction_method none
_refine_ls_goodness_of_fit_all 3.97
_refine_ls_hydrogen_treatment undef
_refine_ls_number_constraints 9
_refine_ls_number_parameters 107
_refine_ls_number_restraints 2
_refine_ls_restrained_S_all 3.97
_refine_ls_R_factor_all 0.035
_refine_ls_shift/su_max 0.001
_refine_ls_weighting_details 'Standard least squares refinement'
_refine_ls_weighting_scheme calc
_cod_data_source_file wm5021sup1.cf
_cod_data_source_block I
_cod_database_code 2239709

loop_
_symmetry_equiv_pos_site_id
_symmetry_equiv_pos_as_xyz
1 x,y,z
2 1/2-x,-y,1/2+z
3 1/2+x,1/2-y,-z
4 -x,1/2+y,1/2-z
5 z,x,y
6 1/2-z,-x,1/2+y
7 1/2+z,1/2-x,-y
8 -z,1/2+x,1/2-y
9 y,z,x
10 1/2+y,1/2-z,-x
11 -y,1/2+z,1/2-x
12 1/2-y,-z,1/2+x

loop_
_atom_site_type_symbol
_atom_site_label
_atom_site_fract_x
_atom_site_fract_y
_atom_site_fract_z
_atom_site_U_iso_or_equiv
_atom_site_adp_type
_atom_site_occupancy
K K1 0.7043(6) 0.7043(6) 0.7043(6) 0.054(5) Uiso 1.00000
K K2 0.9317(7) 0.9317(7) 0.9317(7) 0.052(4) Uiso 1.00000
Zr Zr1 0.1448(2) 0.1448(2) 0.1448(2) 0.007(2) Uiso 0.79(4)
Zr Zr2 0.4146(3) 0.4146(3) 0.4146(3) 0.004(2) Uiso 0.71(4)
Ni Ni1 0.1448(2) 0.1448(2) 0.1448(2) 0.007(2) Uiso 0.21(4)
Ni Ni2 0.4146(3) 0.4146(3) 0.4146(3) 0.004(2) Uiso 0.29(4)
P P1 0.4581(6) 0.2296(8) 0.1286(7) 0.004(2) Uiso 1.00000
O O1 0.3180(14) 0.2335(14) 0.0844(15) 0.003(2) Uiso 1.00000
O O2 0.5417(12) 0.2950(14) 0.0238(14) 0.003(2) Uiso 1.00000
O O3 0.5025(12) 0.0869(16) 0.1471(13) 0.003(2) Uiso 1.00000
O O4 0.4729(14) 0.3039(12) 0.2580(10) 0.003(2) Uiso 1.00000

loop_
_atom_type_symbol
_atom_type_scat_Cromer_Mann_a1
_atom_type_scat_Cromer_Mann_a2
_atom_type_scat_Cromer_Mann_a3
_atom_type_scat_Cromer_Mann_a4
_atom_type_scat_Cromer_Mann_b1
_atom_type_scat_Cromer_Mann_b2
_atom_type_scat_Cromer_Mann_b3
_atom_type_scat_Cromer_Mann_b4
_atom_type_scat_Cromer_Mann_c
_atom_type_scat_dispersion_real
_atom_type_scat_dispersion_imag
_atom_type_scat_source
K 8.21860 7.43980 1.05190 0.86590 12.79490 0.77480 213.18700 41.68410 1.42280 0.36500 1.06600 International_Tables_for_Crystallography_Vol.C(1991)_Tables_6.1.1.4_and_6.1.1.5
Zr 17.87650 10.94800 5.41732 3.65721 1.27618 11.91600 0.11762 87.66270 2.06929 -0.31400 2.24500 International_Tables_for_Crystallography_Vol.C(1991)_Tables_6.1.1.4_and_6.1.1.5
Ni 12.83760 7.29200 4.44380 2.38000 3.87850 0.25650 12.17630 66.34210 1.03410 -2.95600 0.50900 International_Tables_for_Crystallography_Vol.C(1991)_Tables_6.1.1.4_and_6.1.1.5
P 6.43450 4.17910 1.78000 1.49080 1.90670 27.15700 0.52600 68.16450 1.11490 0.28300 0.43400 International_Tables_for_Crystallography_Vol.C(1991)_Tables_6.1.1.4_and_6.1.1.5
O 3.04850 2.28680 1.54630 0.86700 13.27710 5.70110 0.32390 32.90890 0.25080 0.04700 0.03200 International_Tables_for_Crystallography_Vol.C(1991)_Tables_6.1.1.4_and_6.1.1.5

loop_
_geom_angle_atom_site_label_1
_geom_angle_atom_site_label_2
_geom_angle_atom_site_label_3
_geom_angle_site_symmetry_1
_geom_angle_site_symmetry_3
_geom_angle
_geom_angle_publ_flag
O1 Zr1 O2 . 3_455 93.2(5) no
O1 Zr1 O1 . 5_555 90.6(6) no
O1 Zr1 O2 . 8_545 175.9(5) no
O1 Zr1 O1 . 9_555 90.6(6) no
O1 Zr1 O2 . 12_554 87.7(6) no
O1 Zr1 O2 5_555 3_455 87.7(6) no
O2 Zr1 O2 3_455 8_545 88.6(5) no
O1 Zr1 O2 9_555 3_455 175.9(5) no
O2 Zr1 O2 3_455 12_554 88.6(5) no
O1 Zr1 O2 5_555 8_545 93.2(5) no
O1 Zr1 O1 5_555 9_555 90.6(6) no
O1 Zr1 O2 5_555 12_554 175.9(5) no
O1 Zr1 O2 9_555 8_545 87.7(6) no
O2 Zr1 O2 8_545 12_554 88.6(5) no
O1 Zr1 O2 9_555 12_554 93.2(5) no
O3 Zr2 O4 4_655 . 96.5(5) no
O4 Zr2 O4 . 5_555 87.5(5) no
O3 Zr2 O4 6_565 . 170.8(5) no
O4 Zr2 O4 . 9_555 87.5(5) no
O3 Zr2 O4 10_556 . 84.5(5) no
O3 Zr2 O4 4_655 5_555 84.5(5) no
O3 Zr2 O3 4_655 6_565 92.1(5) no
O3 Zr2 O4 4_655 9_555 170.8(5) no
O3 Zr2 O3 4_655 10_556 92.1(5) no
O3 Zr2 O4 6_565 5_555 96.5(5) no
O4 Zr2 O4 5_555 9_555 87.5(5) no
O3 Zr2 O4 10_556 5_555 170.8(5) no
O3 Zr2 O4 6_565 9_555 84.5(5) no
O3 Zr2 O3 6_565 10_556 92.1(5) no
O3 Zr2 O4 10_556 9_555 96.5(5) no
O1 Ni1 O2 5_555 8_545 93.2(5) no
O1 Ni1 O1 5_555 9_555 90.6(6) no
O1 Ni1 O2 5_555 12_554 175.9(5) no
O1 Ni1 O2 9_555 8_545 87.7(6) no
O2 Ni1 O2 8_545 12_554 88.6(5) no
O1 Ni1 O2 9_555 12_554 93.2(5) no
O1 Ni1 O2 . 3_455 93.2(5) no
O1 Ni1 O1 . 5_555 90.6(6) no
O1 Ni1 O2 . 8_545 175.9(5) no
O1 Ni1 O1 . 9_555 90.6(6) no
O1 Ni1 O2 . 12_554 87.7(6) no
O1 Ni1 O2 5_555 3_455 87.7(6) no
O2 Ni1 O2 3_455 8_545 88.6(5) no
O1 Ni1 O2 9_555 3_455 175.9(5) no
O2 Ni1 O2 3_455 12_554 88.6(5) no
O4 Ni2 O4 5_555 9_555 87.5(5) no
O3 Ni2 O4 10_556 5_555 170.8(5) no
O3 Ni2 O4 6_565 9_555 84.5(5) no
O3 Ni2 O3 6_565 10_556 92.1(5) no
O3 Ni2 O4 10_556 9_555 96.5(5) no
O3 Ni2 O3 4_655 6_565 92.1(5) no
O3 Ni2 O4 4_655 . 96.5(5) no
O4 Ni2 O4 . 5_555 87.5(5) no
O3 Ni2 O4 6_565 . 170.8(5) no
O4 Ni2 O4 . 9_555 87.5(5) no
O3 Ni2 O4 10_556 . 84.5(5) no
O3 Ni2 O4 4_655 5_555 84.5(5) no
O3 Ni2 O4 6_565 5_555 96.5(5) no
O3 Ni2 O4 4_655 9_555 170.8(5) no
O3 Ni2 O3 4_655 10_556 92.1(5) no
O3 P1 O4 . . 109.5(8) no
O1 P1 O2 . . 108.1(9) no
O1 P1 O3 . . 110.1(9) no
O1 P1 O4 . . 109.9(9) no
O2 P1 O3 . . 109.7(8) no
O2 P1 O4 . . 109.5(9) no
Zr1 O1 P1 . . 135.2(10) no
Ni1 O1 P1 . . 135.2(10) no
Zr1 O2 P1 3_555 . 168.8(10) no
Zr2 O3 P1 4_645 . 153.7(9) no
Zr2 O4 P1 . . 156.8(9) no
Ni2 O4 P1 . . 156.8(9) no

loop_
_geom_bond_atom_site_label_1
_geom_bond_atom_site_label_2
_geom_bond_site_symmetry_2
_geom_bond_distance
_geom_bond_publ_flag
K1 O1 4_655 2.956(16) yes
K1 O2 2_665 3.165(14) yes
K1 O4 2_665 3.325(14) yes
K1 O1 6_565 2.956(16) no
K1 O2 11_656 3.165(14) no
K1 O4 11_656 3.325(14) no
K1 O1 10_556 2.956(16) no
K1 O2 7_566 3.165(14) no
K1 O4 7_566 3.325(14) no
K2 O3 2_665 2.973(15) yes
K2 O2 8_656 3.026(16) yes
K2 O4 2_665 3.127(15) yes
K2 O4 8_656 3.332(15) yes
K2 O3 11_656 2.973(15) no
K2 O2 12_665 3.026(16) no
K2 O4 11_656 3.127(15) no
K2 O4 12_665 3.332(15) no
K2 O3 7_566 2.973(15) no
K2 O2 3_566 3.026(16) no
K2 O4 7_566 3.127(15) no
K2 O4 3_566 3.332(15) no
Zr1 O1 . 2.070(14) yes
Zr1 O2 3_455 2.098(14) yes
Zr1 O1 5_555 2.070(14) no
Zr1 O2 8_545 2.098(14) no
Zr1 O1 9_555 2.070(14) no
Zr1 O2 12_554 2.098(14) no
Zr2 O4 . 2.036(12) yes
Zr2 O3 4_655 2.041(16) yes
Zr2 O4 5_555 2.036(12) no
Zr2 O3 6_565 2.041(16) no
Zr2 O4 9_555 2.036(12) no
Zr2 O3 10_556 2.041(16) no
Ni1 O2 8_545 2.098(14) no
Ni1 O1 9_555 2.070(14) no
Ni1 O2 12_554 2.098(14) no
Ni1 O1 5_555 2.070(14) no
Ni1 O1 . 2.070(14) no
Ni1 O2 3_455 2.098(14) no
Ni2 O4 . 2.036(12) no
Ni2 O3 10_556 2.041(16) no
Ni2 O3 4_655 2.041(16) no
Ni2 O4 5_555 2.036(12) no
Ni2 O3 6_565 2.041(16) no
Ni2 O4 9_555 2.036(12) no
P1 O3 . 1.530(18) yes
P1 O4 . 1.523(13) yes
P1 O2 . 1.515(15) yes
P1 O1 . 1.493(16) yes
